data_7706410
loop_
_publ_author_name
'Gupta, Priyanka'
'Siewert, Jan-Erik'
'Wellnitz, Tim'
'Fischer, Malte'
'Baumann, Wolgang'
'Beweries, Torsten'
'Hering-Junghans, Christian'

_publ_section_title
;
 Reactivity of phospha-Wittig reagents towards NHCs and NHOs.
;
_journal_issue 5
_journal_name_full 'Dalton transactions (Cambridge, England : 2003)'
_journal_page_first 1838
_journal_page_last 1844
_journal_paper_doi 10.1039/d1dt00071c
_journal_volume 50
_journal_year 2021
_chemical_formula_moiety 'C33 H41 N2 P'
_chemical_formula_sum 'C33 H41 N2 P'
_chemical_formula_weight 496.65
_space_group_crystal_system triclinic
_space_group_IT_number 2
_space_group_name_Hall '-P 1'
_space_group_name_H-M_alt 'P -1'
_atom_sites_solution_hydrogens geom
_audit_creation_method SHELXL-2014/7
_audit_update_record
;
2020-11-27 deposited with the CCDC.	2021-01-13 downloaded from the CCDC.
;
_cell_angle_alpha 80.3487(38)
_cell_angle_beta 76.2360(36)
_cell_angle_gamma 73.6442(37)
_cell_formula_units_Z 2
_cell_length_a 8.324(2)
_cell_length_b 10.832(3)
_cell_length_c 16.967(4)
_cell_measurement_reflns_used 2484
_cell_measurement_temperature 150(2)
_cell_measurement_theta_max 24.23
_cell_measurement_theta_min 2.44
_cell_volume 1417.4(6)
_computing_cell_refinement 'SAINT (Bruker, 2013)'
_computing_data_collection 'APEX2 (Bruker, 2014)'
_computing_data_reduction SAINT
_computing_molecular_graphics 'ORTEP-3v2.01 (Farrugia, 1997)'
_computing_publication_material 'SHELXL-2014/7 (Sheldrick, 2014)'
_computing_structure_refinement 'SHELXL-2014/7 (Sheldrick, 2014)'
_computing_structure_solution 'SHELXS-97 (Sheldrick, 1997)'
_diffrn_ambient_temperature 150(2)
_diffrn_measured_fraction_theta_full 1.000
_diffrn_measured_fraction_theta_max 1.000
_diffrn_measurement_device_type 'Bruker APEX-II CCD'
_diffrn_measurement_method '\f and \w scans'
_diffrn_radiation_type MoK\a
_diffrn_radiation_wavelength 0.71073
_diffrn_reflns_av_R_equivalents 0.0643
_diffrn_reflns_av_unetI/netI 0.0797
_diffrn_reflns_Laue_measured_fraction_full 1.000
_diffrn_reflns_Laue_measured_fraction_max 1.000
_diffrn_reflns_limit_h_max 10
_diffrn_reflns_limit_h_min -9
_diffrn_reflns_limit_k_max 14
_diffrn_reflns_limit_k_min -14
_diffrn_reflns_limit_l_max 22
_diffrn_reflns_limit_l_min -22
_diffrn_reflns_number 19377
_diffrn_reflns_point_group_measured_fraction_full 1.000
_diffrn_reflns_point_group_measured_fraction_max 1.000
_diffrn_reflns_theta_full 25.242
_diffrn_reflns_theta_max 27.500
_diffrn_reflns_theta_min 1.971
_exptl_absorpt_coefficient_mu 0.121
_exptl_absorpt_correction_T_max 0.994
_exptl_absorpt_correction_T_min 0.967
_exptl_absorpt_correction_type multi-scan
_exptl_absorpt_process_details 'SADABS 2014/5'
_exptl_crystal_colour yellow
_exptl_crystal_density_diffrn 1.164
_exptl_crystal_description block
_exptl_crystal_F_000 536
_exptl_crystal_size_max 0.150
_exptl_crystal_size_mid 0.090
_exptl_crystal_size_min 0.070
_refine_diff_density_max 0.405
_refine_diff_density_min -0.277
_refine_diff_density_rms 0.054
_refine_ls_extinction_method none
_refine_ls_goodness_of_fit_ref 1.005
_refine_ls_hydrogen_treatment constr
_refine_ls_matrix_type full
_refine_ls_number_parameters 335
_refine_ls_number_reflns 6496
_refine_ls_number_restraints 0
_refine_ls_restrained_S_all 1.005
_refine_ls_R_factor_all 0.1029
_refine_ls_R_factor_gt 0.0559
_refine_ls_shift/su_max 0.000
_refine_ls_shift/su_mean 0.000
_refine_ls_structure_factor_coef Fsqd
_refine_ls_weighting_details 'w=1/[\s^2^(Fo^2^)+(0.0705P)^2^+0.0020P] where P=(Fo^2^+2Fc^2^)/3'
_refine_ls_weighting_scheme calc
_refine_ls_wR_factor_gt 0.1242
_refine_ls_wR_factor_ref 0.1467
_reflns_Friedel_coverage 0.000
_reflns_number_gt 4010
_reflns_number_total 6496
_reflns_threshold_expression 'I > 2\s(I)'
_cod_data_source_file d1dt00071c2.cif
_cod_data_source_block ax1912_TerPIiPr2_cmp10
_cod_depositor_comments 'Adding full bibliography for 7706402--7706412.cif.'
_cod_original_cell_volume 1417.3(6)
_cod_database_code 7706410
_shelx_shelxl_version_number 2014/7
_shelx_space_group_comment
;
The symmetry employed for this shelxl refinement is uniquely defined
by the following loop, which should always be used as a source of
symmetry information in preference to the above space-group names.
They are only intended as comments.
;
_shelx_estimated_absorpt_t_min 0.982
_shelx_estimated_absorpt_t_max 0.992

loop_
_space_group_symop_operation_xyz
'x, y, z'
'-x, -y, -z'

loop_
_atom_site_label
_atom_site_type_symbol
_atom_site_fract_x
_atom_site_fract_y
_atom_site_fract_z
_atom_site_U_iso_or_equiv
_atom_site_adp_type
_atom_site_occupancy
_atom_site_site_symmetry_order
_atom_site_calc_flag
_atom_site_refinement_flags_posn
_atom_site_refinement_flags_adp
_atom_site_refinement_flags_occupancy
_atom_site_disorder_assembly
_atom_site_disorder_group
P1 P 0.49065(8) 0.45736(6) 0.72510(4) 0.02905(17) Uani 1 1 d . . . . .
N1 N 0.4870(2) 0.20389(17) 0.72154(11) 0.0308(4) Uani 1 1 d . . . . .
N2 N 0.2699(2) 0.33426(17) 0.67681(11) 0.0302(4) Uani 1 1 d . . . . .
C6 C 0.2967(3) 0.6997(2) 0.76577(12) 0.0269(5) Uani 1 1 d . . . . .
C16 C 0.4331(3) 0.74710(19) 0.70362(13) 0.0278(5) Uani 1 1 d . . . . .
C1 C 0.3051(3) 0.5658(2) 0.78257(12) 0.0258(5) Uani 1 1 d . . . . .
C7 C 0.1952(3) 0.3857(2) 0.88059(12) 0.0268(5) Uani 1 1 d . . . . .
C8 C 0.3196(3) 0.3175(2) 0.92647(12) 0.0283(5) Uani 1 1 d . . . . .
C25 C 0.4050(3) 0.3307(2) 0.71101(12) 0.0275(5) Uani 1 1 d . . . . .
C2 C 0.1836(3) 0.5255(2) 0.84904(12) 0.0272(5) Uani 1 1 d . . . . .
C12 C 0.0759(3) 0.3234(2) 0.87026(13) 0.0294(5) Uani 1 1 d . . . . .
C17 C 0.4089(3) 0.7957(2) 0.62427(13) 0.0312(5) Uani 1 1 d . . . . .
C9 C 0.3290(3) 0.1884(2) 0.95476(13) 0.0318(5) Uani 1 1 d . . . . .
H9 H 0.4124 0.1433 0.9862 0.038 Uiso 1 1 calc R U . . .
C11 C 0.0943(3) 0.1927(2) 0.89761(13) 0.0321(5) Uani 1 1 d . . . . .
H11 H 0.0167 0.1503 0.8875 0.039 Uiso 1 1 calc R U . . .
C19 C 0.6965(3) 0.8269(2) 0.58701(14) 0.0337(5) Uani 1 1 d . . . . .
C10 C 0.2209(3) 0.1226(2) 0.93883(13) 0.0316(5) Uani 1 1 d . . . . .
C21 C 0.5873(3) 0.74216(19) 0.72515(13) 0.0285(5) Uani 1 1 d . . . . .
C20 C 0.7167(3) 0.7807(2) 0.66660(14) 0.0318(5) Uani 1 1 d . . . . .
H20 H 0.8219 0.7754 0.6813 0.038 Uiso 1 1 calc R U . . .
C3 C 0.0532(3) 0.6184(2) 0.89066(13) 0.0343(5) Uani 1 1 d . . . . .
H3 H -0.0304 0.5911 0.9334 0.041 Uiso 1 1 calc R U . . .
C4 C 0.0428(3) 0.7488(2) 0.87123(14) 0.0381(6) Uani 1 1 d . . . . .
H4 H -0.0478 0.8106 0.8998 0.046 Uiso 1 1 calc R U . . .
C5 C 0.1652(3) 0.7888(2) 0.80989(14) 0.0335(5) Uani 1 1 d . . . . .
H5 H 0.1599 0.8785 0.7975 0.040 Uiso 1 1 calc R U . . .
C31 C 0.1742(3) 0.4530(2) 0.63354(14) 0.0360(6) Uani 1 1 d . . . . .
H31 H 0.1478 0.5261 0.6674 0.043 Uiso 1 1 calc R U . . .
C24 C 0.6128(3) 0.6959(2) 0.81129(14) 0.0361(6) Uani 1 1 d . . . . .
H24A H 0.7258 0.7013 0.8158 0.054 Uiso 1 1 calc R U . . .
H24B H 0.6049 0.6060 0.8249 0.054 Uiso 1 1 calc R U . . .
H24C H 0.5243 0.7504 0.8491 0.054 Uiso 1 1 calc R U . . .
C26 C 0.4047(3) 0.1287(2) 0.69440(14) 0.0374(6) Uani 1 1 d . . . . .
H26 H 0.4374 0.0372 0.6950 0.045 Uiso 1 1 calc R U . . .
C18 C 0.5408(3) 0.8347(2) 0.56796(14) 0.0351(6) Uani 1 1 d . . . . .
H18 H 0.5237 0.8680 0.5143 0.042 Uiso 1 1 calc R U . . .
C28 C 0.6469(3) 0.1547(2) 0.75193(15) 0.0368(6) Uani 1 1 d . . . . .
H28 H 0.6514 0.2184 0.7872 0.044 Uiso 1 1 calc R U . . .
C27 C 0.2709(3) 0.2098(2) 0.66741(14) 0.0376(6) Uani 1 1 d . . . . .
H27 H 0.1903 0.1862 0.6455 0.045 Uiso 1 1 calc R U . . .
C13 C 0.4386(3) 0.3844(2) 0.94679(14) 0.0383(6) Uani 1 1 d . . . . .
H13A H 0.5073 0.3254 0.9838 0.057 Uiso 1 1 calc R U . . .
H13B H 0.3716 0.4618 0.9732 0.057 Uiso 1 1 calc R U . . .
H13C H 0.5143 0.4093 0.8965 0.057 Uiso 1 1 calc R U . . .
C15 C -0.0779(3) 0.3964(2) 0.83508(16) 0.0423(6) Uani 1 1 d . . . . .
H15A H -0.1146 0.3372 0.8094 0.063 Uiso 1 1 calc R U . . .
H15B H -0.0486 0.4661 0.7941 0.063 Uiso 1 1 calc R U . . .
H15C H -0.1709 0.4334 0.8788 0.063 Uiso 1 1 calc R U . . .
C14 C 0.2409(3) -0.0196(2) 0.96644(16) 0.0422(6) Uani 1 1 d . . . . .
H14A H 0.1394 -0.0445 0.9616 0.063 Uiso 1 1 calc R U . . .
H14B H 0.2537 -0.0370 1.0235 0.063 Uiso 1 1 calc R U . . .
H14C H 0.3424 -0.0698 0.9322 0.063 Uiso 1 1 calc R U . . .
C22 C 0.2417(3) 0.8061(3) 0.60098(16) 0.0439(6) Uani 1 1 d . . . . .
H22A H 0.1544 0.8784 0.6256 0.066 Uiso 1 1 calc R U . . .
H22B H 0.2064 0.7255 0.6207 0.066 Uiso 1 1 calc R U . . .
H22C H 0.2555 0.8213 0.5414 0.066 Uiso 1 1 calc R U . . .
C30 C 0.6568(4) 0.0262(2) 0.80315(16) 0.0447(7) Uani 1 1 d . . . . .
H30A H 0.5563 0.0330 0.8477 0.067 Uiso 1 1 calc R U . . .
H30B H 0.7606 0.0015 0.8259 0.067 Uiso 1 1 calc R U . . .
H30C H 0.6601 -0.0396 0.7692 0.067 Uiso 1 1 calc R U . . .
C32 C 0.0071(3) 0.4379(3) 0.61997(16) 0.0466(7) Uani 1 1 d . . . . .
H32A H 0.0313 0.3780 0.5788 0.070 Uiso 1 1 calc R U . . .
H32B H -0.0614 0.5224 0.6010 0.070 Uiso 1 1 calc R U . . .
H32C H -0.0564 0.4036 0.6714 0.070 Uiso 1 1 calc R U . . .
C23 C 0.8395(4) 0.8675(3) 0.52467(16) 0.0470(7) Uani 1 1 d . . . . .
H23A H 0.7962 0.9133 0.4760 0.071 Uiso 1 1 calc R U . . .
H23B H 0.9311 0.7907 0.5096 0.071 Uiso 1 1 calc R U . . .
H23C H 0.8842 0.9249 0.5478 0.071 Uiso 1 1 calc R U . . .
C33 C 0.2892(4) 0.4847(3) 0.55268(15) 0.0486(7) Uani 1 1 d . . . . .
H33A H 0.3944 0.4969 0.5630 0.073 Uiso 1 1 calc R U . . .
H33B H 0.2295 0.5643 0.5240 0.073 Uiso 1 1 calc R U . . .
H33C H 0.3177 0.4134 0.5190 0.073 Uiso 1 1 calc R U . . .
C29 C 0.7973(3) 0.1496(3) 0.67980(18) 0.0561(8) Uani 1 1 d . . . . .
H29A H 0.7956 0.0883 0.6437 0.084 Uiso 1 1 calc R U . . .
H29B H 0.9045 0.1215 0.6998 0.084 Uiso 1 1 calc R U . . .
H29C H 0.7884 0.2359 0.6495 0.084 Uiso 1 1 calc R U . . .

loop_
_atom_site_aniso_label
_atom_site_aniso_U_11
_atom_site_aniso_U_22
_atom_site_aniso_U_33
_atom_site_aniso_U_23
_atom_site_aniso_U_13
_atom_site_aniso_U_12
P1 0.0275(3) 0.0272(3) 0.0349(3) -0.0093(2) -0.0016(2) -0.0112(2)
N1 0.0315(10) 0.0310(10) 0.0329(10) -0.0121(8) -0.0051(8) -0.0085(8)
N2 0.0334(11) 0.0328(10) 0.0295(10) -0.0061(8) -0.0072(8) -0.0143(8)
C6 0.0308(12) 0.0268(11) 0.0250(11) -0.0038(9) -0.0091(9) -0.0068(9)
C16 0.0338(13) 0.0221(11) 0.0290(12) -0.0051(9) -0.0064(10) -0.0080(9)
C1 0.0261(11) 0.0313(12) 0.0239(11) -0.0070(9) -0.0088(9) -0.0079(9)
C7 0.0278(12) 0.0333(12) 0.0198(10) -0.0048(9) -0.0016(9) -0.0098(10)
C8 0.0295(12) 0.0364(12) 0.0207(11) -0.0058(9) -0.0027(9) -0.0112(10)
C25 0.0283(12) 0.0318(12) 0.0239(11) -0.0053(9) -0.0012(9) -0.0123(9)
C2 0.0266(12) 0.0343(12) 0.0231(11) -0.0048(9) -0.0075(9) -0.0085(9)
C12 0.0279(12) 0.0381(13) 0.0226(11) -0.0005(9) -0.0026(9) -0.0128(10)
C17 0.0405(14) 0.0269(11) 0.0306(12) -0.0038(9) -0.0094(10) -0.0133(10)
C9 0.0299(12) 0.0378(13) 0.0269(12) -0.0012(10) -0.0074(10) -0.0074(10)
C11 0.0336(13) 0.0392(13) 0.0269(12) -0.0013(10) -0.0027(10) -0.0185(11)
C19 0.0394(14) 0.0294(12) 0.0342(13) -0.0088(10) -0.0017(10) -0.0134(10)
C10 0.0318(13) 0.0364(13) 0.0253(11) -0.0032(9) 0.0000(9) -0.0113(10)
C21 0.0337(13) 0.0201(10) 0.0340(12) -0.0052(9) -0.0094(10) -0.0071(9)
C20 0.0316(13) 0.0270(11) 0.0392(13) -0.0082(10) -0.0069(10) -0.0088(10)
C3 0.0309(13) 0.0419(14) 0.0274(12) -0.0052(10) -0.0009(10) -0.0084(11)
C4 0.0391(14) 0.0354(13) 0.0332(13) -0.0106(10) -0.0021(11) 0.0006(11)
C5 0.0385(14) 0.0270(12) 0.0336(13) -0.0056(10) -0.0081(10) -0.0040(10)
C31 0.0398(14) 0.0385(13) 0.0324(13) -0.0066(10) -0.0100(11) -0.0102(11)
C24 0.0410(14) 0.0356(13) 0.0379(13) 0.0003(10) -0.0177(11) -0.0139(11)
C26 0.0469(15) 0.0317(12) 0.0387(13) -0.0112(10) -0.0072(11) -0.0150(11)
C18 0.0504(15) 0.0329(12) 0.0262(12) -0.0031(10) -0.0077(11) -0.0171(11)
C28 0.0367(14) 0.0302(12) 0.0464(14) -0.0110(11) -0.0121(11) -0.0063(10)
C27 0.0463(15) 0.0390(13) 0.0358(13) -0.0079(11) -0.0079(11) -0.0223(12)
C13 0.0415(15) 0.0428(14) 0.0369(13) -0.0031(11) -0.0173(11) -0.0137(12)
C15 0.0354(14) 0.0500(16) 0.0454(15) 0.0037(12) -0.0133(12) -0.0177(12)
C14 0.0433(15) 0.0392(14) 0.0453(15) -0.0006(11) -0.0091(12) -0.0145(12)
C22 0.0514(17) 0.0470(15) 0.0403(14) 0.0072(11) -0.0198(12) -0.0213(13)
C30 0.0502(16) 0.0362(14) 0.0471(15) -0.0096(11) -0.0133(13) -0.0041(12)
C32 0.0479(16) 0.0526(16) 0.0474(16) -0.0097(12) -0.0208(13) -0.0138(13)
C23 0.0533(17) 0.0508(16) 0.0422(15) -0.0109(12) 0.0004(12) -0.0264(13)
C33 0.0597(18) 0.0528(16) 0.0326(14) 0.0013(12) -0.0093(13) -0.0168(14)
C29 0.0383(16) 0.0487(17) 0.075(2) -0.0073(15) 0.0023(14) -0.0111(13)

loop_
_atom_type_symbol
_atom_type_description
_atom_type_scat_dispersion_real
_atom_type_scat_dispersion_imag
_atom_type_scat_source
C C 0.0033 0.0016 'International Tables Vol C Tables 4.2.6.8 and 6.1.1.4'
H H 0.0000 0.0000 'International Tables Vol C Tables 4.2.6.8 and 6.1.1.4'
N N 0.0061 0.0033 'International Tables Vol C Tables 4.2.6.8 and 6.1.1.4'
P P 0.1023 0.0942 'International Tables Vol C Tables 4.2.6.8 and 6.1.1.4'

loop_
_geom_angle_atom_site_label_1
_geom_angle_atom_site_label_2
_geom_angle_atom_site_label_3
_geom_angle
_geom_angle_site_symmetry_1
_geom_angle_site_symmetry_3
_geom_angle_publ_flag
C25 P1 C1 102.90(10) . . ?
C25 N1 C26 110.36(19) . . ?
C25 N1 C28 124.35(19) . . ?
C26 N1 C28 125.16(18) . . ?
C25 N2 C27 109.42(19) . . ?
C25 N2 C31 123.66(19) . . ?
C27 N2 C31 124.32(19) . . ?
C5 C6 C1 120.2(2) . . ?
C5 C6 C16 119.09(19) . . ?
C1 C6 C16 120.62(18) . . ?
C17 C16 C21 119.6(2) . . ?
C17 C16 C6 121.0(2) . . ?
C21 C16 C6 119.43(19) . . ?
C6 C1 C2 117.94(19) . . ?
C6 C1 P1 116.28(16) . . ?
C2 C1 P1 125.23(16) . . ?
C12 C7 C8 118.7(2) . . ?
C12 C7 C2 121.14(19) . . ?
C8 C7 C2 120.0(2) . . ?
C9 C8 C7 119.2(2) . . ?
C9 C8 C13 120.0(2) . . ?
C7 C8 C13 120.7(2) . . ?
N1 C25 N2 105.26(18) . . ?
N1 C25 P1 122.85(17) . . ?
N2 C25 P1 131.07(17) . . ?
C3 C2 C1 119.5(2) . . ?
C3 C2 C7 117.6(2) . . ?
C1 C2 C7 122.80(18) . . ?
C11 C12 C7 119.5(2) . . ?
C11 C12 C15 118.8(2) . . ?
C7 C12 C15 121.5(2) . . ?
C18 C17 C16 119.0(2) . . ?
C18 C17 C22 120.7(2) . . ?
C16 C17 C22 120.3(2) . . ?
C8 C9 C10 122.4(2) . . ?
C8 C9 H9 118.8 . . ?
C10 C9 H9 118.8 . . ?
C10 C11 C12 122.3(2) . . ?
C10 C11 H11 118.8 . . ?
C12 C11 H11 118.8 . . ?
C18 C19 C20 117.6(2) . . ?
C18 C19 C23 121.8(2) . . ?
C20 C19 C23 120.6(2) . . ?
C11 C10 C9 117.4(2) . . ?
C11 C10 C14 121.5(2) . . ?
C9 C10 C14 121.1(2) . . ?
C20 C21 C16 119.5(2) . . ?
C20 C21 C24 120.1(2) . . ?
C16 C21 C24 120.4(2) . . ?
C21 C20 C19 121.8(2) . . ?
C21 C20 H20 119.1 . . ?
C19 C20 H20 119.1 . . ?
C4 C3 C2 121.6(2) . . ?
C4 C3 H3 119.2 . . ?
C2 C3 H3 119.2 . . ?
C3 C4 C5 119.4(2) . . ?
C3 C4 H4 120.3 . . ?
C5 C4 H4 120.3 . . ?
C4 C5 C6 121.1(2) . . ?
C4 C5 H5 119.4 . . ?
C6 C5 H5 119.4 . . ?
N2 C31 C32 112.3(2) . . ?
N2 C31 C33 108.31(19) . . ?
C32 C31 C33 110.9(2) . . ?
N2 C31 H31 108.4 . . ?
C32 C31 H31 108.4 . . ?
C33 C31 H31 108.4 . . ?
C21 C24 H24A 109.5 . . ?
C21 C24 H24B 109.5 . . ?
H24A C24 H24B 109.5 . . ?
C21 C24 H24C 109.5 . . ?
H24A C24 H24C 109.5 . . ?
H24B C24 H24C 109.5 . . ?
C27 C26 N1 106.7(2) . . ?
C27 C26 H26 126.6 . . ?
N1 C26 H26 126.6 . . ?
C19 C18 C17 122.5(2) . . ?
C19 C18 H18 118.7 . . ?
C17 C18 H18 118.7 . . ?
N1 C28 C30 112.7(2) . . ?
N1 C28 C29 108.9(2) . . ?
C30 C28 C29 112.1(2) . . ?
N1 C28 H28 107.6 . . ?
C30 C28 H28 107.6 . . ?
C29 C28 H28 107.6 . . ?
C26 C27 N2 108.2(2) . . ?
C26 C27 H27 125.9 . . ?
N2 C27 H27 125.9 . . ?
C8 C13 H13A 109.5 . . ?
C8 C13 H13B 109.5 . . ?
H13A C13 H13B 109.5 . . ?
C8 C13 H13C 109.5 . . ?
H13A C13 H13C 109.5 . . ?
H13B C13 H13C 109.5 . . ?
C12 C15 H15A 109.5 . . ?
C12 C15 H15B 109.5 . . ?
H15A C15 H15B 109.5 . . ?
C12 C15 H15C 109.5 . . ?
H15A C15 H15C 109.5 . . ?
H15B C15 H15C 109.5 . . ?
C10 C14 H14A 109.5 . . ?
C10 C14 H14B 109.5 . . ?
H14A C14 H14B 109.5 . . ?
C10 C14 H14C 109.5 . . ?
H14A C14 H14C 109.5 . . ?
H14B C14 H14C 109.5 . . ?
C17 C22 H22A 109.5 . . ?
C17 C22 H22B 109.5 . . ?
H22A C22 H22B 109.5 . . ?
C17 C22 H22C 109.5 . . ?
H22A C22 H22C 109.5 . . ?
H22B C22 H22C 109.5 . . ?
C28 C30 H30A 109.5 . . ?
C28 C30 H30B 109.5 . . ?
H30A C30 H30B 109.5 . . ?
C28 C30 H30C 109.5 . . ?
H30A C30 H30C 109.5 . . ?
H30B C30 H30C 109.5 . . ?
C31 C32 H32A 109.5 . . ?
C31 C32 H32B 109.5 . . ?
H32A C32 H32B 109.5 . . ?
C31 C32 H32C 109.5 . . ?
H32A C32 H32C 109.5 . . ?
H32B C32 H32C 109.5 . . ?
C19 C23 H23A 109.5 . . ?
C19 C23 H23B 109.5 . . ?
H23A C23 H23B 109.5 . . ?
C19 C23 H23C 109.5 . . ?
H23A C23 H23C 109.5 . . ?
H23B C23 H23C 109.5 . . ?
C31 C33 H33A 109.5 . . ?
C31 C33 H33B 109.5 . . ?
H33A C33 H33B 109.5 . . ?
C31 C33 H33C 109.5 . . ?
H33A C33 H33C 109.5 . . ?
H33B C33 H33C 109.5 . . ?
C28 C29 H29A 109.5 . . ?
C28 C29 H29B 109.5 . . ?
H29A C29 H29B 109.5 . . ?
C28 C29 H29C 109.5 . . ?
H29A C29 H29C 109.5 . . ?
H29B C29 H29C 109.5 . . ?

loop_
_geom_bond_atom_site_label_1
_geom_bond_atom_site_label_2
_geom_bond_distance
_geom_bond_site_symmetry_2
_geom_bond_publ_flag
P1 C25 1.786(2) . ?
P1 C1 1.833(2) . ?
N1 C25 1.354(3) . ?
N1 C26 1.391(3) . ?
N1 C28 1.468(3) . ?
N2 C25 1.372(3) . ?
N2 C27 1.381(3) . ?
N2 C31 1.488(3) . ?
C6 C5 1.395(3) . ?
C6 C1 1.415(3) . ?
C6 C16 1.497(3) . ?
C16 C17 1.401(3) . ?
C16 C21 1.401(3) . ?
C1 C2 1.423(3) . ?
C7 C12 1.404(3) . ?
C7 C8 1.409(3) . ?
C7 C2 1.502(3) . ?
C8 C9 1.387(3) . ?
C8 C13 1.508(3) . ?
C2 C3 1.396(3) . ?
C12 C11 1.391(3) . ?
C12 C15 1.502(3) . ?
C17 C18 1.387(3) . ?
C17 C22 1.504(3) . ?
C9 C10 1.390(3) . ?
C9 H9 0.9500 . ?
C11 C10 1.378(3) . ?
C11 H11 0.9500 . ?
C19 C18 1.385(3) . ?
C19 C20 1.392(3) . ?
C19 C23 1.506(3) . ?
C10 C14 1.507(3) . ?
C21 C20 1.388(3) . ?
C21 C24 1.508(3) . ?
C20 H20 0.9500 . ?
C3 C4 1.378(3) . ?
C3 H3 0.9500 . ?
C4 C5 1.379(3) . ?
C4 H4 0.9500 . ?
C5 H5 0.9500 . ?
C31 C32 1.519(4) . ?
C31 C33 1.522(3) . ?
C31 H31 1.0000 . ?
C24 H24A 0.9800 . ?
C24 H24B 0.9800 . ?
C24 H24C 0.9800 . ?
C26 C27 1.334(3) . ?
C26 H26 0.9500 . ?
C18 H18 0.9500 . ?
C28 C30 1.504(3) . ?
C28 C29 1.524(4) . ?
C28 H28 1.0000 . ?
C27 H27 0.9500 . ?
C13 H13A 0.9800 . ?
C13 H13B 0.9800 . ?
C13 H13C 0.9800 . ?
C15 H15A 0.9800 . ?
C15 H15B 0.9800 . ?
C15 H15C 0.9800 . ?
C14 H14A 0.9800 . ?
C14 H14B 0.9800 . ?
C14 H14C 0.9800 . ?
C22 H22A 0.9800 . ?
C22 H22B 0.9800 . ?
C22 H22C 0.9800 . ?
C30 H30A 0.9800 . ?
C30 H30B 0.9800 . ?
C30 H30C 0.9800 . ?
C32 H32A 0.9800 . ?
C32 H32B 0.9800 . ?
C32 H32C 0.9800 . ?
C23 H23A 0.9800 . ?
C23 H23B 0.9800 . ?
C23 H23C 0.9800 . ?
C33 H33A 0.9800 . ?
C33 H33B 0.9800 . ?
C33 H33C 0.9800 . ?
C29 H29A 0.9800 . ?
C29 H29B 0.9800 . ?
C29 H29C 0.9800 . ?

loop_
_geom_torsion_atom_site_label_1
_geom_torsion_atom_site_label_2
_geom_torsion_atom_site_label_3
_geom_torsion_atom_site_label_4
_geom_torsion
_geom_torsion_site_symmetry_1
_geom_torsion_site_symmetry_2
_geom_torsion_site_symmetry_3
_geom_torsion_site_symmetry_4
_geom_torsion_publ_flag
C5 C6 C16 C17 -83.9(3) . . . . ?
C1 C6 C16 C17 99.1(2) . . . . ?
C5 C6 C16 C21 96.4(2) . . . . ?
C1 C6 C16 C21 -80.6(3) . . . . ?
C5 C6 C1 C2 -4.4(3) . . . . ?
C16 C6 C1 C2 172.46(18) . . . . ?
C5 C6 C1 P1 -176.37(16) . . . . ?
C16 C6 C1 P1 0.5(3) . . . . ?
C25 P1 C1 C6 -145.75(16) . . . . ?
C25 P1 C1 C2 43.0(2) . . . . ?
C12 C7 C8 C9 4.8(3) . . . . ?
C2 C7 C8 C9 -179.68(19) . . . . ?
C12 C7 C8 C13 -173.55(19) . . . . ?
C2 C7 C8 C13 2.0(3) . . . . ?
C26 N1 C25 N2 0.0(2) . . . . ?
C28 N1 C25 N2 175.97(19) . . . . ?
C26 N1 C25 P1 -170.74(16) . . . . ?
C28 N1 C25 P1 5.3(3) . . . . ?
C27 N2 C25 N1 0.3(2) . . . . ?
C31 N2 C25 N1 -162.06(19) . . . . ?
C27 N2 C25 P1 169.96(17) . . . . ?
C31 N2 C25 P1 7.6(3) . . . . ?
C1 P1 C25 N1 -136.19(18) . . . . ?
C1 P1 C25 N2 55.7(2) . . . . ?
C6 C1 C2 C3 5.3(3) . . . . ?
P1 C1 C2 C3 176.39(16) . . . . ?
C6 C1 C2 C7 -170.71(19) . . . . ?
P1 C1 C2 C7 0.4(3) . . . . ?
C12 C7 C2 C3 72.9(3) . . . . ?
C8 C7 C2 C3 -102.5(2) . . . . ?
C12 C7 C2 C1 -111.0(2) . . . . ?
C8 C7 C2 C1 73.5(3) . . . . ?
C8 C7 C12 C11 -6.9(3) . . . . ?
C2 C7 C12 C11 177.65(19) . . . . ?
C8 C7 C12 C15 169.2(2) . . . . ?
C2 C7 C12 C15 -6.3(3) . . . . ?
C21 C16 C17 C18 1.7(3) . . . . ?
C6 C16 C17 C18 -177.95(19) . . . . ?
C21 C16 C17 C22 -177.8(2) . . . . ?
C6 C16 C17 C22 2.5(3) . . . . ?
C7 C8 C9 C10 0.7(3) . . . . ?
C13 C8 C9 C10 179.1(2) . . . . ?
C7 C12 C11 C10 3.6(3) . . . . ?
C15 C12 C11 C10 -172.6(2) . . . . ?
C12 C11 C10 C9 1.9(3) . . . . ?
C12 C11 C10 C14 -178.7(2) . . . . ?
C8 C9 C10 C11 -4.1(3) . . . . ?
C8 C9 C10 C14 176.5(2) . . . . ?
C17 C16 C21 C20 -2.6(3) . . . . ?
C6 C16 C21 C20 177.15(18) . . . . ?
C17 C16 C21 C24 177.19(19) . . . . ?
C6 C16 C21 C24 -3.1(3) . . . . ?
C16 C21 C20 C19 1.3(3) . . . . ?
C24 C21 C20 C19 -178.4(2) . . . . ?
C18 C19 C20 C21 0.7(3) . . . . ?
C23 C19 C20 C21 -179.7(2) . . . . ?
C1 C2 C3 C4 -2.7(3) . . . . ?
C7 C2 C3 C4 173.5(2) . . . . ?
C2 C3 C4 C5 -0.8(4) . . . . ?
C3 C4 C5 C6 1.7(4) . . . . ?
C1 C6 C5 C4 1.0(3) . . . . ?
C16 C6 C5 C4 -175.9(2) . . . . ?
C25 N2 C31 C32 -166.2(2) . . . . ?
C27 N2 C31 C32 34.0(3) . . . . ?
C25 N2 C31 C33 71.0(3) . . . . ?
C27 N2 C31 C33 -88.8(3) . . . . ?
C25 N1 C26 C27 -0.3(3) . . . . ?
C28 N1 C26 C27 -176.2(2) . . . . ?
C20 C19 C18 C17 -1.5(3) . . . . ?
C23 C19 C18 C17 178.9(2) . . . . ?
C16 C17 C18 C19 0.3(3) . . . . ?
C22 C17 C18 C19 179.9(2) . . . . ?
C25 N1 C28 C30 145.8(2) . . . . ?
C26 N1 C28 C30 -38.8(3) . . . . ?
C25 N1 C28 C29 -89.0(3) . . . . ?
C26 N1 C28 C29 86.4(3) . . . . ?
N1 C26 C27 N2 0.5(3) . . . . ?
C25 N2 C27 C26 -0.5(3) . . . . ?
C31 N2 C27 C26 161.7(2) . . . . ?
